data_1517120
loop_
_publ_author_name
'Du, Xiang-Wei'
'Ghosh, Avipsa'
'Stanley, Levi M.'

_publ_section_title
;
 Enantioselective synthesis of polycyclic nitrogen heterocycles by
 rh-catalyzed alkene hydroacylation: constructing six-membered rings in
 the absence of chelation assistance.
;
_journal_issue 15
_journal_name_full 'Organic letters'
_journal_page_first 4036
_journal_page_last 4039
_journal_paper_doi 10.1021/ol501869s
_journal_volume 16
_journal_year 2014
_chemical_absolute_configuration rm
_chemical_formula_sum 'C13 H12 Br N O'
_chemical_formula_weight 278.15
_space_group_IT_number 19
_symmetry_cell_setting orthorhombic
_symmetry_space_group_name_Hall 'P 2ac 2ab'
_symmetry_space_group_name_H-M 'P 21 21 21'
_atom_sites_solution_hydrogens geom
_atom_sites_solution_primary direct
_atom_sites_solution_secondary difmap
_audit_creation_method 'APEX2 v2012.4-3'
_cell_angle_alpha 90
_cell_angle_beta 90
_cell_angle_gamma 90
_cell_formula_units_Z 4
_cell_length_a 6.6803(4)
_cell_length_b 10.1921(6)
_cell_length_c 16.8279(10)
_cell_measurement_reflns_used 5726
_cell_measurement_temperature 173.(2)
_cell_measurement_theta_max 28.4648
_cell_measurement_theta_min 2.3362
_cell_volume 1145.75(12)
_computing_cell_refinement 'SAINT V7.66A (Bruker AXS, 2009)'
_computing_data_collection 'APEX2 Suite (Bruker AXS, 2009)'
_computing_data_reduction 'SAINT V7.66A (Bruker AXS, 2009)'
_computing_molecular_graphics 'XSHELL (Bruker AXS, 2007)'
_computing_publication_material 'APEX2 Suite (Bruker AXS, 2009)'
_computing_structure_refinement 'SHELXL-97 (Sheldrick, 2008)'
_computing_structure_solution 'SHELXS-97 (Sheldrick, 2008)'
_diffrn_ambient_temperature 173.(2)
_diffrn_detector_area_resol_mean 8.3333
_diffrn_measured_fraction_theta_full 0.999
_diffrn_measured_fraction_theta_max 0.999
_diffrn_measurement_device_type ' BRUKER APEX2 CCD Diffractometer'
_diffrn_measurement_method '\w scan'
_diffrn_radiation_type MoK\a
_diffrn_radiation_wavelength 0.71073
_diffrn_reflns_av_R_equivalents 0.0243
_diffrn_reflns_av_sigmaI/netI 0.0306
_diffrn_reflns_limit_h_max 9
_diffrn_reflns_limit_h_min -9
_diffrn_reflns_limit_k_max 13
_diffrn_reflns_limit_k_min -13
_diffrn_reflns_limit_l_max 22
_diffrn_reflns_limit_l_min -22
_diffrn_reflns_number 12242
_diffrn_reflns_theta_full 28.80
_diffrn_reflns_theta_max 28.80
_diffrn_reflns_theta_min 2.34
_exptl_absorpt_coefficient_mu 3.564
_exptl_absorpt_correction_T_max 0.52
_exptl_absorpt_correction_T_min 0.38
_exptl_absorpt_correction_type multi-scan
_exptl_absorpt_process_details 'SADABS V2008/1 (Bruker AXS Inc.)'
_exptl_crystal_colour colourless
_exptl_crystal_density_diffrn 1.612
_exptl_crystal_density_method 'not measured'
_exptl_crystal_description block
_exptl_crystal_F_000 560
_exptl_crystal_size_max 0.29
_exptl_crystal_size_mid 0.27
_exptl_crystal_size_min 0.21
_refine_diff_density_max 0.280
_refine_diff_density_min -0.396
_refine_ls_abs_structure_details 'Flack H D (1983), Acta Cryst. A39, 876-881'
_refine_ls_abs_structure_Flack 0.024(7)
_refine_ls_extinction_method none
_refine_ls_goodness_of_fit_ref 1.022
_refine_ls_hydrogen_treatment constr
_refine_ls_matrix_type full
_refine_ls_number_parameters 146
_refine_ls_number_reflns 2966
_refine_ls_number_restraints 0
_refine_ls_restrained_S_all 1.022
_refine_ls_R_factor_all 0.0262
_refine_ls_R_factor_gt 0.0220
_refine_ls_shift/su_max 0.001
_refine_ls_shift/su_mean 0.000
_refine_ls_structure_factor_coef Fsqd
_refine_ls_weighting_details 'calc w=1/[\s^2^(Fo^2^)+(0.0253P)^2^+0.0000P] where P=(Fo^2^+2Fc^2^)/3'
_refine_ls_weighting_scheme calc
_refine_ls_wR_factor_gt 0.0497
_refine_ls_wR_factor_ref 0.0506
_reflns_number_gt 2684
_reflns_number_total 2966
_reflns_threshold_expression >2sigma(I)
_cod_data_source_file ol501869s_si_002.cif
_cod_data_source_block I
_cod_depositor_comments 'Adding full bibliography for 1517120.cif.'
_cod_database_code 1517120

loop_
_symmetry_equiv_pos_as_xyz
'x, y, z'
'x+1/2, -y+1/2, -z'
'-x, y+1/2, -z+1/2'
'-x+1/2, -y, z+1/2'

loop_
_atom_site_type_symbol
_atom_site_label
_atom_site_fract_x
_atom_site_fract_y
_atom_site_fract_z
_atom_site_U_iso_or_equiv
_atom_site_adp_type
_atom_site_calc_flag
_atom_site_refinement_flags
_atom_site_occupancy
Br Br1 -0.03374(3) 0.414675(19) 0.314257(10) 0.03568(7) Uani d . 1
C C1 0.0468(4) 0.35304(19) 0.73800(10) 0.0356(5) Uani d . 1
H H1A 0.115 0.4221 0.7682 0.053 Uiso calc R 1
H H1B 0.1075 0.2679 0.7504 0.053 Uiso calc R 1
H H1C -0.0953 0.3514 0.7525 0.053 Uiso calc R 1
C C2 0.0673(3) 0.38047(16) 0.64936(10) 0.0234(4) Uani d . 1
H H2 0.213 0.3821 0.6357 0.028 Uiso calc R 1
C C3 -0.0218(3) 0.51390(16) 0.62962(9) 0.0243(4) Uani d . 1
H H3A -0.1611 0.5181 0.6496 0.029 Uiso calc R 1
H H3B 0.0564 0.5834 0.6565 0.029 Uiso calc R 1
C C4 -0.0232(3) 0.65658(15) 0.50666(9) 0.0188(3) Uani d . 1
C C5 -0.0224(3) 0.78333(16) 0.53884(10) 0.0230(3) Uani d . 1
H H5 -0.0202 0.7972 0.5947 0.028 Uiso calc R 1
C C6 -0.0249(3) 0.88700(16) 0.48653(11) 0.0277(4) Uani d . 1
H H6 -0.0249 0.974 0.5067 0.033 Uiso calc R 1
C C7 -0.0276(3) 0.86721(16) 0.40400(11) 0.0273(4) Uani d . 1
H H7 -0.0291 0.9411 0.3696 0.033 Uiso calc R 1
C C8 -0.0281(3) 0.74305(17) 0.37180(10) 0.0243(3) Uani d . 1
H H8 -0.03 0.7306 0.3159 0.029 Uiso calc R 1
C C9 -0.0257(3) 0.63492(15) 0.42388(9) 0.0206(3) Uani d . 1
C C10 -0.0266(3) 0.49745(16) 0.41358(9) 0.0216(3) Uani d . 1
C C11 -0.0241(3) 0.43832(14) 0.48719(9) 0.0207(3) Uani d . 1
C C12 -0.0275(3) 0.30038(16) 0.51138(10) 0.0241(4) Uani d . 1
C C13 -0.0343(3) 0.27480(16) 0.59918(10) 0.0301(4) Uani d . 1
H H13A 0.0311 0.1895 0.61 0.036 Uiso calc R 1
H H13B -0.1759 0.2675 0.6159 0.036 Uiso calc R 1
N N1 -0.0207(2) 0.53706(12) 0.54422(7) 0.0193(3) Uani d . 1
O O1 -0.0265(2) 0.21107(12) 0.46227(7) 0.0346(3) Uani d . 1

loop_
_atom_site_aniso_label
_atom_site_aniso_U_11
_atom_site_aniso_U_22
_atom_site_aniso_U_33
_atom_site_aniso_U_12
_atom_site_aniso_U_13
_atom_site_aniso_U_23
Br1 0.05394(12) 0.03364(10) 0.01946(8) 0.00054(9) -0.00253(9) -0.00624(7)
C1 0.0426(12) 0.0400(11) 0.0242(9) 0.0038(10) 0.0005(9) 0.0115(8)
C2 0.0234(10) 0.0244(9) 0.0225(8) -0.0004(7) -0.0003(7) 0.0054(6)
C3 0.0301(10) 0.0266(9) 0.0162(7) 0.0034(8) 0.0028(7) 0.0020(6)
C4 0.0172(8) 0.0192(7) 0.0201(7) 0.0017(7) -0.0003(7) 0.0019(6)
C5 0.0220(9) 0.0206(8) 0.0264(8) 0.0025(7) 0.0004(7) -0.0011(6)
C6 0.0237(9) 0.0190(8) 0.0406(10) 0.0022(8) -0.0003(9) -0.0006(7)
C7 0.0229(8) 0.0229(8) 0.0361(10) 0.0021(7) 0.0025(9) 0.0135(7)
C8 0.0229(8) 0.0289(9) 0.0211(8) 0.0017(8) 0.0019(7) 0.0068(6)
C9 0.0192(8) 0.0226(8) 0.0200(7) 0.0009(7) 0.0005(7) 0.0018(6)
C10 0.0268(9) 0.0220(7) 0.0159(7) -0.0005(8) -0.0009(7) -0.0010(6)
C11 0.0233(8) 0.0193(8) 0.0193(7) -0.0015(7) -0.0005(7) -0.0016(5)
C12 0.0253(9) 0.0185(8) 0.0284(8) -0.0022(7) -0.0013(8) 0.0022(6)
C13 0.0404(10) 0.0211(8) 0.0286(9) -0.0064(9) -0.0017(9) 0.0088(6)
N1 0.0257(8) 0.0160(6) 0.0163(6) 0.0006(6) 0.0016(6) 0.0014(5)
O1 0.0498(9) 0.0185(6) 0.0357(7) -0.0028(6) -0.0056(7) -0.0029(5)

loop_
_atom_type_symbol
_atom_type_description
_atom_type_scat_dispersion_real
_atom_type_scat_dispersion_imag
_atom_type_scat_source
C C 0.0033 0.0016 'International Tables Vol C Tables 4.2.6.8 and 6.1.1.4'
H H 0.0000 0.0000 'International Tables Vol C Tables 4.2.6.8 and 6.1.1.4'
N N 0.0061 0.0033 'International Tables Vol C Tables 4.2.6.8 and 6.1.1.4'
O O 0.0106 0.0060 'International Tables Vol C Tables 4.2.6.8 and 6.1.1.4'
Br Br -0.2901 2.4595 'International Tables Vol C Tables 4.2.6.8 and 6.1.1.4'

loop_
_geom_angle_atom_site_label_1
_geom_angle_atom_site_label_2
_geom_angle_atom_site_label_3
_geom_angle
C2 C1 H1A 109.5
C2 C1 H1B 109.5
H1A C1 H1B 109.5
C2 C1 H1C 109.5
H1A C1 H1C 109.5
H1B C1 H1C 109.5
C3 C2 C1 110.03(15)
C3 C2 C13 109.61(14)
C1 C2 C13 111.82(15)
C3 C2 H2 108.4
C1 C2 H2 108.4
C13 C2 H2 108.4
N1 C3 C2 111.00(13)
N1 C3 H3A 109.4
C2 C3 H3A 109.4
N1 C3 H3B 109.4
C2 C3 H3B 109.4
H3A C3 H3B 108.0
N1 C4 C5 129.83(14)
N1 C4 C9 108.42(13)
C5 C4 C9 121.75(15)
C6 C5 C4 117.46(16)
C6 C5 H5 121.3
C4 C5 H5 121.3
C5 C6 C7 121.54(16)
C5 C6 H6 119.2
C7 C6 H6 119.2
C8 C7 C6 121.43(15)
C8 C7 H7 119.3
C6 C7 H7 119.3
C7 C8 C9 118.33(15)
C7 C8 H8 120.8
C9 C8 H8 120.8
C8 C9 C4 119.49(15)
C8 C9 C10 134.45(15)
C4 C9 C10 106.06(13)
C11 C10 C9 108.89(13)
C11 C10 Br1 127.28(12)
C9 C10 Br1 123.82(11)
C10 C11 N1 107.70(13)
C10 C11 C12 132.07(14)
N1 C11 C12 120.22(14)
O1 C12 C11 121.61(15)
O1 C12 C13 122.22(15)
C11 C12 C13 116.17(13)
C12 C13 C2 114.10(14)
C12 C13 H13A 108.7
C2 C13 H13A 108.7
C12 C13 H13B 108.7
C2 C13 H13B 108.7
H13A C13 H13B 107.6
C4 N1 C11 108.93(13)
C4 N1 C3 126.74(13)
C11 N1 C3 124.30(13)

loop_
_geom_bond_atom_site_label_1
_geom_bond_atom_site_label_2
_geom_bond_distance
Br1 C10 1.8729(15)
C1 C2 1.524(2)
C1 H1A 0.98
C1 H1B 0.98
C1 H1C 0.98
C2 C3 1.521(2)
C2 C13 1.528(2)
C2 H2 1.0
C3 N1 1.456(2)
C3 H3A 0.99
C3 H3B 0.99
C4 N1 1.3724(19)
C4 C5 1.401(2)
C4 C9 1.411(2)
C5 C6 1.375(2)
C5 H5 0.95
C6 C7 1.404(3)
C6 H6 0.95
C7 C8 1.377(2)
C7 H7 0.95
C8 C9 1.408(2)
C8 H8 0.95
C9 C10 1.412(2)
C10 C11 1.378(2)
C11 N1 1.3908(19)
C11 C12 1.464(2)
C12 O1 1.229(2)
C12 C13 1.501(2)
C13 H13A 0.99
C13 H13B 0.99

loop_
_geom_torsion_atom_site_label_1
_geom_torsion_atom_site_label_2
_geom_torsion_atom_site_label_3
_geom_torsion_atom_site_label_4
_geom_torsion
C1 C2 C3 N1 -174.72(16)
C13 C2 C3 N1 -51.4(2)
N1 C4 C5 C6 179.8(2)
C9 C4 C5 C6 0.2(3)
C4 C5 C6 C7 -0.2(3)
C5 C6 C7 C8 0.1(3)
C6 C7 C8 C9 -0.1(3)
C7 C8 C9 C4 0.1(3)
C7 C8 C9 C10 179.5(2)
N1 C4 C9 C8 -179.87(16)
C5 C4 C9 C8 -0.2(3)
N1 C4 C9 C10 0.6(2)
C5 C4 C9 C10 -179.78(17)
C8 C9 C10 C11 -179.6(2)
C4 C9 C10 C11 -0.2(2)
C8 C9 C10 Br1 -0.4(3)
C4 C9 C10 Br1 179.04(13)
C9 C10 C11 N1 -0.3(2)
Br1 C10 C11 N1 -179.45(13)
C9 C10 C11 C12 178.7(2)
Br1 C10 C11 C12 -0.5(3)
C10 C11 C12 O1 2.6(4)
N1 C11 C12 O1 -178.52(19)
C10 C11 C12 C13 -176.8(2)
N1 C11 C12 C13 2.1(3)
O1 C12 C13 C2 150.7(2)
C11 C12 C13 C2 -29.9(3)
C3 C2 C13 C12 54.8(2)
C1 C2 C13 C12 177.12(19)
C5 C4 N1 C11 179.63(19)
C9 C4 N1 C11 -0.7(2)
C5 C4 N1 C3 1.7(3)
C9 C4 N1 C3 -178.64(17)
C10 C11 N1 C4 0.6(2)
C12 C11 N1 C4 -178.48(18)
C10 C11 N1 C3 178.59(17)
C12 C11 N1 C3 -0.5(3)
C2 C3 N1 C4 -156.15(17)
C2 C3 N1 C11 26.3(3)
